data_7039198
loop_
_publ_author_name
'Switlicka-Olszewska, Anna'
'Palion-Gazda, Joanna'
'Klemens, Tomasz'
'Machura, Barbara'
'Vallejo, Julia'
'Cano, Joan'
'Lloret, Francesc'
'Julve, Miguel'

_publ_section_title
;
 Single-ion magnet behaviour in mononuclear and two-dimensional
 dicyanamide-containing cobalt(ii) complexes.
;
_journal_issue 25
_journal_name_full 'Dalton transactions (Cambridge, England : 2003)'
_journal_page_first 10181
_journal_page_last 10193
_journal_paper_doi 10.1039/c6dt01160h
_journal_volume 45
_journal_year 2016
_chemical_formula_moiety 'C44 H40 Co N14'
_chemical_formula_sum 'C44 H40 Co N14'
_chemical_formula_weight 823.83
_space_group_crystal_system triclinic
_space_group_IT_number 2
_space_group_name_Hall '-P 1'
_space_group_name_H-M_alt 'P -1'
_symmetry_space_group_name_Hall '-P 1'
_symmetry_space_group_name_H-M 'P -1'
_atom_sites_solution_hydrogens geom
_audit_creation_method SHELXL-2014/6
_audit_update_record
;
2015-10-20 deposited with the CCDC.
2016-05-05 downloaded from the CCDC.
;
_cell_angle_alpha 92.904(5)
_cell_angle_beta 96.747(5)
_cell_angle_gamma 115.860(6)
_cell_formula_units_Z 1
_cell_length_a 9.4691(6)
_cell_length_b 9.6862(6)
_cell_length_c 12.6826(7)
_cell_measurement_reflns_used 3257
_cell_measurement_temperature 293(2)
_cell_measurement_theta_max 26.9850
_cell_measurement_theta_min 4.0120
_cell_volume 1032.73(12)
_computing_cell_refinement 'CrysAlis RED v. 1.163 (UNIL IC & KUMA 2000)'
_computing_data_collection 'CrysAlis CCD v. 1.163 (UNIL IC & KUMA 2000)'
_computing_data_reduction 'CrysAlis RED v. 1.163 (UNIL IC & KUMA 2000)'
_computing_structure_refinement 'SHELXL-2014/6 (Sheldrick, 2014)'
_computing_structure_solution 'SHELXS-97 (Sheldrick, 1990)'
_diffrn_ambient_temperature 295(2)
_diffrn_measured_fraction_theta_full 0.976
_diffrn_measured_fraction_theta_max 0.997
_diffrn_measurement_device_type 'Oxford Diffraction Gemini A Ultra'
_diffrn_radiation_type MoK\a
_diffrn_radiation_wavelength 0.71073
_diffrn_reflns_av_R_equivalents 0.0415
_diffrn_reflns_av_unetI/netI 0.0446
_diffrn_reflns_Laue_measured_fraction_full 0.976
_diffrn_reflns_Laue_measured_fraction_max 0.997
_diffrn_reflns_limit_h_max 11
_diffrn_reflns_limit_h_min -11
_diffrn_reflns_limit_k_max 11
_diffrn_reflns_limit_k_min -10
_diffrn_reflns_limit_l_max 15
_diffrn_reflns_limit_l_min -15
_diffrn_reflns_number 9158
_diffrn_reflns_point_group_measured_fraction_full 0.976
_diffrn_reflns_point_group_measured_fraction_max 0.997
_diffrn_reflns_theta_full 25.242
_diffrn_reflns_theta_max 25.048
_diffrn_reflns_theta_min 3.744
_exptl_absorpt_coefficient_mu 0.466
_exptl_absorpt_correction_T_max 1.0000
_exptl_absorpt_correction_T_min 0.78341
_exptl_absorpt_correction_type multi-scan
_exptl_absorpt_process_details 'Blessing, Acta Cryst. A51 (1995) 33-38'
_exptl_crystal_colour pink
_exptl_crystal_density_diffrn 1.325
_exptl_crystal_description needle
_exptl_crystal_F_000 429
_exptl_crystal_size_max 0.271
_exptl_crystal_size_mid 0.108
_exptl_crystal_size_min 0.043
_refine_diff_density_max 0.514
_refine_diff_density_min -0.334
_refine_diff_density_rms 0.045
_refine_ls_extinction_method none
_refine_ls_goodness_of_fit_ref 1.050
_refine_ls_hydrogen_treatment constr
_refine_ls_matrix_type full
_refine_ls_number_parameters 268
_refine_ls_number_reflns 3652
_refine_ls_number_restraints 0
_refine_ls_restrained_S_all 1.050
_refine_ls_R_factor_all 0.0522
_refine_ls_R_factor_gt 0.0381
_refine_ls_shift/su_max 0.000
_refine_ls_shift/su_mean 0.000
_refine_ls_structure_factor_coef Fsqd
_refine_ls_weighting_details 'w=1/[\s^2^(Fo^2^)+(0.0441P)^2^+0.0896P] where P=(Fo^2^+2Fc^2^)/3'
_refine_ls_weighting_scheme calc
_refine_ls_wR_factor_gt 0.0855
_refine_ls_wR_factor_ref 0.0908
_reflns_Friedel_coverage 0.000
_reflns_number_gt 3019
_reflns_number_total 3652
_reflns_threshold_expression 'I > 2\s(I)'
_cod_data_source_file c6dt01160h2.cif
_cod_data_source_block A12a
_cod_depositor_comments 'Adding full bibliography for 7039197--7039200.cif.'
_cod_database_code 7039198
_shelx_space_group_comment
;
The symmetry employed for this shelxl refinement is uniquely defined
by the following loop, which should always be used as a source of
symmetry information in preference to the above space-group names.
They are only intended as comments.
;
_shelxl_version_number 2014/6

loop_
_space_group_symop_operation_xyz
'x, y, z'
'-x, -y, -z'

loop_
_atom_site_label
_atom_site_type_symbol
_atom_site_fract_x
_atom_site_fract_y
_atom_site_fract_z
_atom_site_U_iso_or_equiv
_atom_site_adp_type
_atom_site_occupancy
_atom_site_site_symmetry_order
_atom_site_calc_flag
_atom_site_refinement_flags_posn
_atom_site_refinement_flags_adp
_atom_site_refinement_flags_occupancy
Co1 Co 0.5000 0.0000 0.5000 0.03801(13) Uani 1 2 d S . P
N1 N 0.57488(19) -0.06585(19) 0.35990(11) 0.0438(4) Uani 1 1 d . . .
N2 N 0.73016(19) -0.0410(2) 0.23897(12) 0.0481(4) Uani 1 1 d . . .
N3 N 0.74857(18) 0.12372(19) 0.56324(12) 0.0431(4) Uani 1 1 d . . .
N4 N 0.9880(2) 0.3133(2) 0.61680(14) 0.0539(5) Uani 1 1 d . . .
N97 N 0.8445(5) -0.3727(4) 0.6465(4) 0.1553(16) Uani 1 1 d . . .
N98 N 0.5840(4) -0.3884(3) 0.6265(3) 0.1074(9) Uani 1 1 d . . .
N99 N 0.4912(2) -0.2074(2) 0.56047(13) 0.0502(4) Uani 1 1 d . . .
C1 C 0.5425(3) -0.2085(2) 0.31269(15) 0.0478(5) Uani 1 1 d . . .
H1 H 0.4667 -0.3015 0.3296 0.057 Uiso 1 1 calc R U .
C2 C 0.6367(3) -0.1944(3) 0.23791(16) 0.0517(5) Uani 1 1 d . . .
H2 H 0.6375 -0.2742 0.1943 0.062 Uiso 1 1 calc R U .
C3 C 0.6889(3) 0.0315(2) 0.31309(15) 0.0493(5) Uani 1 1 d . . .
H3 H 0.7353 0.1382 0.3295 0.059 Uiso 1 1 calc R U .
C4 C 0.8572(3) 0.0321(3) 0.17420(17) 0.0654(7) Uani 1 1 d . . .
H4A H 0.9296 -0.0143 0.1829 0.078 Uiso 1 1 calc R U .
H4B H 0.9168 0.1410 0.2000 0.078 Uiso 1 1 calc R U .
C5 C 0.7276(3) 0.1061(3) 0.0187(2) 0.0678(7) Uani 1 1 d . . .
H5 H 0.7201 0.1789 0.0654 0.081 Uiso 1 1 calc R U .
C6 C 0.6723(4) 0.0920(4) -0.0880(2) 0.0843(9) Uani 1 1 d . . .
H6 H 0.6268 0.1545 -0.1127 0.101 Uiso 1 1 calc R U .
C7 C 0.6832(3) -0.0118(4) -0.1577(2) 0.0833(9) Uani 1 1 d . . .
H7 H 0.6468 -0.0200 -0.2302 0.100 Uiso 1 1 calc R U .
C8 C 0.7477(3) -0.1041(4) -0.1211(2) 0.0821(9) Uani 1 1 d . . .
H8 H 0.7549 -0.1762 -0.1686 0.099 Uiso 1 1 calc R U .
C9 C 0.8029(3) -0.0915(3) -0.0133(2) 0.0642(6) Uani 1 1 d . . .
H9 H 0.8466 -0.1555 0.0112 0.077 Uiso 1 1 calc R U .
C10 C 0.7936(2) 0.0150(3) 0.05758(15) 0.0472(5) Uani 1 1 d . . .
C11 C 0.8580(3) 0.0658(3) 0.57217(16) 0.0519(5) Uani 1 1 d . . .
H11 H 0.8341 -0.0378 0.5575 0.062 Uiso 1 1 calc R U .
C12 C 1.0043(3) 0.1804(3) 0.60513(18) 0.0594(6) Uani 1 1 d . . .
H12 H 1.0984 0.1710 0.6176 0.071 Uiso 1 1 calc R U .
C13 C 0.8321(2) 0.2728(2) 0.59063(16) 0.0485(5) Uani 1 1 d . . .
H13 H 0.7888 0.3424 0.5918 0.058 Uiso 1 1 calc R U .
C14 C 1.1121(3) 0.4671(3) 0.6590(2) 0.0674(7) Uani 1 1 d . . .
H14A H 1.0721 0.5424 0.6463 0.081 Uiso 1 1 calc R U .
H14B H 1.2021 0.4916 0.6214 0.081 Uiso 1 1 calc R U .
C15 C 1.1666(2) 0.4784(3) 0.77752(18) 0.0535(5) Uani 1 1 d . . .
C16 C 1.3236(3) 0.5654(3) 0.8205(2) 0.0638(6) Uani 1 1 d . . .
H16 H 1.3971 0.6163 0.7762 0.077 Uiso 1 1 calc R U .
C17 C 1.3732(3) 0.5781(3) 0.9289(2) 0.0777(8) Uani 1 1 d . . .
H17 H 1.4799 0.6377 0.9567 0.093 Uiso 1 1 calc R U .
C18 C 1.2689(4) 0.5050(3) 0.9952(2) 0.0765(7) Uani 1 1 d . . .
H18 H 1.3033 0.5142 1.0682 0.092 Uiso 1 1 calc R U .
C19 C 1.1128(3) 0.4179(3) 0.9541(2) 0.0775(7) Uani 1 1 d . . .
H19 H 1.0403 0.3671 0.9991 0.093 Uiso 1 1 calc R U .
C20 C 1.0620(3) 0.4046(3) 0.8465(2) 0.0721(7) Uani 1 1 d . . .
H20 H 0.9551 0.3447 0.8195 0.087 Uiso 1 1 calc R U .
C98 C 0.7254(4) -0.3732(3) 0.6331(2) 0.0780(8) Uani 1 1 d . . .
C99 C 0.5418(3) -0.2883(3) 0.58800(16) 0.0535(5) Uani 1 1 d . . .

loop_
_atom_site_aniso_label
_atom_site_aniso_U_11
_atom_site_aniso_U_22
_atom_site_aniso_U_33
_atom_site_aniso_U_23
_atom_site_aniso_U_13
_atom_site_aniso_U_12
Co1 0.0409(2) 0.0350(2) 0.0342(2) 0.00271(14) 0.00249(14) 0.01433(17)
N1 0.0483(10) 0.0404(10) 0.0384(8) 0.0042(7) 0.0063(7) 0.0158(8)
N2 0.0425(10) 0.0582(12) 0.0379(9) 0.0050(8) 0.0059(7) 0.0174(9)
N3 0.0426(9) 0.0408(10) 0.0423(9) 0.0001(7) 0.0003(7) 0.0174(8)
N4 0.0397(10) 0.0491(12) 0.0626(11) 0.0007(8) -0.0003(8) 0.0132(9)
N97 0.136(3) 0.113(3) 0.245(4) 0.008(3) -0.010(3) 0.092(3)
N98 0.116(2) 0.0765(19) 0.151(2) 0.0486(17) 0.0250(19) 0.0567(17)
N99 0.0549(11) 0.0457(11) 0.0484(10) 0.0097(8) 0.0057(8) 0.0211(9)
C1 0.0535(13) 0.0375(12) 0.0458(11) 0.0020(9) 0.0061(9) 0.0150(10)
C2 0.0607(14) 0.0508(14) 0.0458(11) -0.0019(9) 0.0052(10) 0.0283(12)
C3 0.0573(13) 0.0414(12) 0.0396(10) 0.0017(9) 0.0062(9) 0.0140(10)
C4 0.0446(13) 0.0874(19) 0.0525(13) 0.0093(12) 0.0105(10) 0.0181(12)
C5 0.0759(17) 0.0703(17) 0.0663(15) 0.0082(12) 0.0176(12) 0.0392(14)
C6 0.083(2) 0.103(2) 0.0739(19) 0.0347(17) 0.0104(15) 0.0457(18)
C7 0.0574(16) 0.115(3) 0.0473(14) 0.0135(16) 0.0051(12) 0.0113(17)
C8 0.0670(17) 0.085(2) 0.0661(17) -0.0240(15) 0.0181(14) 0.0096(16)
C9 0.0594(15) 0.0584(16) 0.0730(16) -0.0011(12) 0.0128(12) 0.0249(12)
C10 0.0366(11) 0.0529(13) 0.0455(11) 0.0078(9) 0.0132(8) 0.0120(10)
C11 0.0523(13) 0.0458(13) 0.0567(12) -0.0016(10) 0.0013(10) 0.0236(11)
C12 0.0463(13) 0.0674(17) 0.0676(14) 0.0036(12) 0.0009(10) 0.0305(12)
C13 0.0438(12) 0.0439(13) 0.0549(12) 0.0011(9) 0.0020(9) 0.0186(10)
C14 0.0467(13) 0.0532(15) 0.0805(16) 0.0047(12) 0.0002(12) 0.0052(11)
C15 0.0398(12) 0.0422(13) 0.0728(14) -0.0030(10) 0.0047(10) 0.0150(10)
C16 0.0424(13) 0.0555(15) 0.0800(17) -0.0022(12) 0.0065(11) 0.0112(11)
C17 0.0528(15) 0.0693(18) 0.091(2) -0.0074(15) -0.0131(14) 0.0169(14)
C18 0.084(2) 0.0638(18) 0.0772(17) -0.0017(14) -0.0047(15) 0.0340(16)
C19 0.0744(19) 0.0752(19) 0.0842(19) 0.0094(14) 0.0192(15) 0.0329(16)
C20 0.0436(14) 0.0746(18) 0.0841(18) 0.0048(14) 0.0046(12) 0.0153(13)
C98 0.102(2) 0.0552(17) 0.0914(19) 0.0007(13) 0.0006(17) 0.0525(17)
C99 0.0640(14) 0.0404(13) 0.0507(12) 0.0062(10) 0.0067(10) 0.0189(11)

loop_
_atom_type_symbol
_atom_type_description
_atom_type_scat_dispersion_real
_atom_type_scat_dispersion_imag
_atom_type_scat_source
C C 0.0033 0.0016 'International Tables Vol C Tables 4.2.6.8 and 6.1.1.4'
H H 0.0000 0.0000 'International Tables Vol C Tables 4.2.6.8 and 6.1.1.4'
Co Co 0.3494 0.9721 'International Tables Vol C Tables 4.2.6.8 and 6.1.1.4'
N N 0.0061 0.0033 'International Tables Vol C Tables 4.2.6.8 and 6.1.1.4'

loop_
_geom_angle_atom_site_label_1
_geom_angle_atom_site_label_2
_geom_angle_atom_site_label_3
_geom_angle
_geom_angle_site_symmetry_1
_geom_angle_site_symmetry_3
N3 Co1 N3 180.0 . 2_656
N3 Co1 N1 86.01(6) . .
N3 Co1 N1 93.99(6) 2_656 .
N3 Co1 N1 93.99(6) . 2_656
N3 Co1 N1 86.01(6) 2_656 2_656
N1 Co1 N1 180.0 . 2_656
N3 Co1 N99 89.36(7) . 2_656
N3 Co1 N99 90.64(6) 2_656 2_656
N1 Co1 N99 92.71(6) . 2_656
N1 Co1 N99 87.29(6) 2_656 2_656
N3 Co1 N99 90.64(6) . .
N3 Co1 N99 89.36(7) 2_656 .
N1 Co1 N99 87.28(6) . .
N1 Co1 N99 92.71(6) 2_656 .
N99 Co1 N99 180.0 2_656 .
C3 N1 C1 104.87(16) . .
C3 N1 Co1 123.63(13) . .
C1 N1 Co1 130.52(13) . .
C3 N2 C2 106.81(17) . .
C3 N2 C4 126.4(2) . .
C2 N2 C4 126.77(19) . .
C13 N3 C11 104.85(17) . .
C13 N3 Co1 127.74(14) . .
C11 N3 Co1 127.04(14) . .
C13 N4 C12 106.49(18) . .
C13 N4 C14 126.3(2) . .
C12 N4 C14 127.01(19) . .
C98 N98 C99 122.8(3) . .
C99 N99 Co1 155.32(18) . .
C2 C1 N1 109.94(19) . .
C2 C1 H1 125.0 . .
N1 C1 H1 125.0 . .
C1 C2 N2 106.39(19) . .
C1 C2 H2 126.8 . .
N2 C2 H2 126.8 . .
N1 C3 N2 111.99(19) . .
N1 C3 H3 124.0 . .
N2 C3 H3 124.0 . .
N2 C4 C10 112.37(17) . .
N2 C4 H4A 109.1 . .
C10 C4 H4A 109.1 . .
N2 C4 H4B 109.1 . .
C10 C4 H4B 109.1 . .
H4A C4 H4B 107.9 . .
C10 C5 C6 121.1(3) . .
C10 C5 H5 119.5 . .
C6 C5 H5 119.5 . .
C7 C6 C5 120.6(3) . .
C7 C6 H6 119.7 . .
C5 C6 H6 119.7 . .
C6 C7 C8 119.5(2) . .
C6 C7 H7 120.3 . .
C8 C7 H7 120.3 . .
C7 C8 C9 120.3(3) . .
C7 C8 H8 119.8 . .
C9 C8 H8 119.8 . .
C10 C9 C8 120.3(3) . .
C10 C9 H9 119.8 . .
C8 C9 H9 119.8 . .
C5 C10 C9 118.1(2) . .
C5 C10 C4 121.3(2) . .
C9 C10 C4 120.6(2) . .
C12 C11 N3 110.1(2) . .
C12 C11 H11 124.9 . .
N3 C11 H11 124.9 . .
C11 C12 N4 106.53(19) . .
C11 C12 H12 126.7 . .
N4 C12 H12 126.7 . .
N3 C13 N4 112.03(19) . .
N3 C13 H13 124.0 . .
N4 C13 H13 124.0 . .
N4 C14 C15 111.96(19) . .
N4 C14 H14A 109.2 . .
C15 C14 H14A 109.2 . .
N4 C14 H14B 109.2 . .
C15 C14 H14B 109.2 . .
H14A C14 H14B 107.9 . .
C16 C15 C20 117.5(2) . .
C16 C15 C14 120.5(2) . .
C20 C15 C14 121.9(2) . .
C15 C16 C17 120.7(2) . .
C15 C16 H16 119.7 . .
C17 C16 H16 119.7 . .
C18 C17 C16 120.9(2) . .
C18 C17 H17 119.5 . .
C16 C17 H17 119.5 . .
C17 C18 C19 119.3(3) . .
C17 C18 H18 120.4 . .
C19 C18 H18 120.4 . .
C18 C19 C20 120.3(3) . .
C18 C19 H19 119.8 . .
C20 C19 H19 119.8 . .
C19 C20 C15 121.3(2) . .
C19 C20 H20 119.4 . .
C15 C20 H20 119.4 . .
N97 C98 N98 172.1(4) . .
N99 C99 N98 172.4(3) . .

loop_
_geom_bond_atom_site_label_1
_geom_bond_atom_site_label_2
_geom_bond_distance
_geom_bond_site_symmetry_2
Co1 N3 2.1489(15) .
Co1 N3 2.1489(15) 2_656
Co1 N1 2.1546(15) .
Co1 N1 2.1546(15) 2_656
Co1 N99 2.1574(18) 2_656
Co1 N99 2.1575(18) .
N1 C3 1.314(2) .
N1 C1 1.366(3) .
N2 C3 1.337(3) .
N2 C2 1.357(3) .
N2 C4 1.474(3) .
N3 C13 1.312(3) .
N3 C11 1.374(3) .
N4 C13 1.345(3) .
N4 C12 1.365(3) .
N4 C14 1.460(3) .
N97 C98 1.118(4) .
N98 C98 1.274(4) .
N98 C99 1.295(3) .
N99 C99 1.133(3) .
C1 C2 1.349(3) .
C1 H1 0.9300 .
C2 H2 0.9300 .
C3 H3 0.9300 .
C4 C10 1.502(3) .
C4 H4A 0.9700 .
C4 H4B 0.9700 .
C5 C10 1.365(3) .
C5 C6 1.370(4) .
C5 H5 0.9300 .
C6 C7 1.351(4) .
C6 H6 0.9300 .
C7 C8 1.356(4) .
C7 H7 0.9300 .
C8 C9 1.384(4) .
C8 H8 0.9300 .
C9 C10 1.373(3) .
C9 H9 0.9300 .
C11 C12 1.343(3) .
C11 H11 0.9300 .
C12 H12 0.9300 .
C13 H13 0.9300 .
C14 C15 1.513(3) .
C14 H14A 0.9700 .
C14 H14B 0.9700 .
C15 C16 1.373(3) .
C15 C20 1.381(3) .
C16 C17 1.381(4) .
C16 H16 0.9300 .
C17 C18 1.353(4) .
C17 H17 0.9300 .
C18 C19 1.362(4) .
C18 H18 0.9300 .
C19 C20 1.372(4) .
C19 H19 0.9300 .
C20 H20 0.9300 .

loop_
_geom_hbond_atom_site_label_D
_geom_hbond_atom_site_label_H
_geom_hbond_atom_site_label_A
_geom_hbond_distance_DH
_geom_hbond_distance_HA
_geom_hbond_distance_DA
_geom_hbond_angle_DHA
_geom_hbond_site_symmetry_A
C13 H13 N97 0.93 2.61 3.418(4) 145.4 1_565
C14 H14A N97 0.97 2.62 3.495(4) 150.1 1_565

loop_
_geom_torsion_atom_site_label_1
_geom_torsion_atom_site_label_2
_geom_torsion_atom_site_label_3
_geom_torsion_atom_site_label_4
_geom_torsion
C3 N1 C1 C2 -0.4(2)
Co1 N1 C1 C2 -169.11(14)
N1 C1 C2 N2 0.5(2)
C3 N2 C2 C1 -0.3(2)
C4 N2 C2 C1 177.42(19)
C1 N1 C3 N2 0.2(2)
Co1 N1 C3 N2 169.88(12)
C2 N2 C3 N1 0.1(2)
C4 N2 C3 N1 -177.66(18)
C3 N2 C4 C10 -113.7(2)
C2 N2 C4 C10 68.9(3)
C10 C5 C6 C7 -0.7(4)
C5 C6 C7 C8 0.9(4)
C6 C7 C8 C9 -0.4(4)
C7 C8 C9 C10 -0.3(4)
C6 C5 C10 C9 0.0(4)
C6 C5 C10 C4 178.8(2)
C8 C9 C10 C5 0.5(3)
C8 C9 C10 C4 -178.4(2)
N2 C4 C10 C5 78.1(3)
N2 C4 C10 C9 -103.0(3)
C13 N3 C11 C12 0.3(2)
Co1 N3 C11 C12 173.70(14)
N3 C11 C12 N4 -0.3(2)
C13 N4 C12 C11 0.2(2)
C14 N4 C12 C11 174.9(2)
C11 N3 C13 N4 -0.2(2)
Co1 N3 C13 N4 -173.51(12)
C12 N4 C13 N3 0.0(2)
C14 N4 C13 N3 -174.72(19)
C13 N4 C14 C15 104.5(3)
C12 N4 C14 C15 -69.1(3)
N4 C14 C15 C16 143.2(2)
N4 C14 C15 C20 -37.8(3)
C20 C15 C16 C17 -0.2(4)
C14 C15 C16 C17 178.9(2)
C15 C16 C17 C18 0.2(4)
C16 C17 C18 C19 0.0(4)
C17 C18 C19 C20 -0.1(4)
C18 C19 C20 C15 0.0(4)
C16 C15 C20 C19 0.1(4)
C14 C15 C20 C19 -178.9(3)
